data_7223119
loop_
_publ_author_name
'Stepanovs, D.'
'Jure, M.'
'Yanichev, A.'
'Belyakov, S.'
'Mishnev, A.'

_publ_section_title
;
 Molecular salts of propranolol with dicarboxylic acids: diversity of
 stoichiometry, supramolecular structures and physicochemical properties
;
_journal_issue 47
_journal_name_full CrystEngComm
_journal_page_first 9023
_journal_paper_doi 10.1039/C5CE01408E
_journal_volume 17
_journal_year 2015
_chemical_formula_moiety 'C16 H22 N O2, 0.5(C4 H4 O4), 0.5(C4 H2 O4)'
_chemical_formula_sum 'C20 H25 N O6'
_chemical_formula_weight 375.41
_chemical_name_common 'Propranolol fumarate (1:1)'
_chemical_name_systematic
; 
 ? 
;
_space_group_IT_number 2
_symmetry_cell_setting triclinic
_symmetry_space_group_name_Hall '-P 1'
_symmetry_space_group_name_H-M 'P -1'
_atom_sites_solution_hydrogens geom
_atom_sites_solution_primary direct
_atom_sites_solution_secondary difmap
_audit_creation_method SHELXL-97
_audit_update_record
;
2015-06-16 deposited with the CCDC.
2015-11-01 downloaded from the CCDC.
;
_cell_angle_alpha 97.3910(10)
_cell_angle_beta 102.2400(10)
_cell_angle_gamma 109.8990(10)
_cell_formula_units_Z 2
_cell_length_a 8.6157(2)
_cell_length_b 9.9155(2)
_cell_length_c 13.1345(4)
_cell_measurement_reflns_used 6761
_cell_measurement_temperature 173(2)
_cell_measurement_theta_max 27.485
_cell_measurement_theta_min 0.998
_cell_volume 1006.17(4)
_computing_cell_refinement 'HKL Scalepack (Otwinovski & Minor, 1997)'
_computing_data_collection 'KappaCCD Server Software (Nonius, 1997)'
_computing_data_reduction 'HKL Denzo and Scalepack (Otwinovski & Minor, 1997)'
_computing_molecular_graphics 'ORTEP-3 (Farrugia, 2012)'
_computing_publication_material
;
SHELXL-97 (Sheldrick, 2008), 
PLATON (Spek, 2009) and publCIF (Westrip, 2010)
;
_computing_structure_refinement 'SHELXL-97 (Sheldrick, 2008)'
_computing_structure_solution 'SIR2011 (Burla, 2012)'
_diffrn_ambient_temperature 173(2)
_diffrn_measured_fraction_theta_full 0.983
_diffrn_measured_fraction_theta_max 0.983
_diffrn_measurement_device_type 'Nonius Kappa CCD'
_diffrn_measurement_method '\f and \w scan'
_diffrn_radiation_monochromator graphite
_diffrn_radiation_source 'fine-focus sealed tube'
_diffrn_radiation_type MoK\a
_diffrn_radiation_wavelength 0.71073
_diffrn_reflns_av_R_equivalents 0.0181
_diffrn_reflns_av_sigmaI/netI 0.0356
_diffrn_reflns_limit_h_max 11
_diffrn_reflns_limit_h_min -10
_diffrn_reflns_limit_k_max 12
_diffrn_reflns_limit_k_min -12
_diffrn_reflns_limit_l_max 17
_diffrn_reflns_limit_l_min -17
_diffrn_reflns_number 6668
_diffrn_reflns_theta_full 27.45
_diffrn_reflns_theta_max 27.45
_diffrn_reflns_theta_min 3.04
_exptl_absorpt_coefficient_mu 0.091
_exptl_absorpt_correction_type none
_exptl_crystal_colour colourless
_exptl_crystal_density_diffrn 1.239
_exptl_crystal_density_method 'not measured'
_exptl_crystal_description prism
_exptl_crystal_F_000 400
_exptl_crystal_size_max 0.44
_exptl_crystal_size_mid 0.18
_exptl_crystal_size_min 0.15
_refine_diff_density_max 0.463
_refine_diff_density_min -0.217
_refine_diff_density_rms 0.039
_refine_ls_extinction_method none
_refine_ls_goodness_of_fit_ref 1.043
_refine_ls_hydrogen_treatment mixed
_refine_ls_matrix_type full
_refine_ls_number_parameters 260
_refine_ls_number_reflns 4597
_refine_ls_number_restraints 0
_refine_ls_restrained_S_all 1.043
_refine_ls_R_factor_all 0.0563
_refine_ls_R_factor_gt 0.0476
_refine_ls_shift/su_max 0.000
_refine_ls_shift/su_mean 0.000
_refine_ls_structure_factor_coef Fsqd
_refine_ls_weighting_details 'calc w=1/[\s^2^(Fo^2^)+(0.0556P)^2^+0.3863P] where P=(Fo^2^+2Fc^2^)/3'
_refine_ls_weighting_scheme calc
_refine_ls_wR_factor_gt 0.1207
_refine_ls_wR_factor_ref 0.1273
_reflns_number_gt 3915
_reflns_number_total 4597
_reflns_threshold_expression >2sigma(I)
_cod_data_source_file c5ce01408e2.cif
_cod_data_source_block pro-fum-1-1
_cod_depositor_comments 'Adding full bibliography for 7223119--7223124.cif.'
_cod_database_code 7223119

loop_
_symmetry_equiv_pos_as_xyz
'x, y, z'
'-x, -y, -z'

loop_
_atom_site_label
_atom_site_type_symbol
_atom_site_fract_x
_atom_site_fract_y
_atom_site_fract_z
_atom_site_U_iso_or_equiv
_atom_site_adp_type
_atom_site_occupancy
_atom_site_symmetry_multiplicity
_atom_site_calc_flag
_atom_site_refinement_flags
O27 O 0.62720(14) -0.25019(11) 0.39789(8) 0.0336(2) Uani 1 1 d .
O28 O 0.57395(17) -0.22786(11) 0.55603(8) 0.0420(3) Uani 1 1 d .
C25 C 0.53203(19) -0.46476(15) 0.46522(10) 0.0286(3) Uani 1 1 d .
H25 H 0.5477 -0.5183 0.4074 0.034 Uiso 1 1 calc R
C26 C 0.58065(18) -0.30279(15) 0.47499(10) 0.0280(3) Uani 1 1 d .
O22 O 0.46135(15) -0.31761(12) 0.13828(8) 0.0382(3) Uani 1 1 d .
O21 O 0.63857(16) -0.40669(13) 0.23217(9) 0.0413(3) Uani 1 1 d .
C23 C 0.54288(19) -0.39613(15) 0.14370(11) 0.0305(3) Uani 1 1 d .
C24 C 0.5452(2) -0.49419(16) 0.04832(12) 0.0334(3) Uani 1 1 d .
H24 H 0.6136 -0.5492 0.0579 0.040 Uiso 1 1 calc R
O11 O 0.13442(12) -0.00209(10) 0.22085(8) 0.0284(2) Uani 1 1 d .
O15 O 0.30058(14) -0.06360(11) 0.41212(8) 0.0314(2) Uani 1 1 d .
N16 N 0.61786(15) 0.01837(14) 0.36235(9) 0.0262(2) Uani 1 1 d .
C14 C 0.45557(17) -0.01991(15) 0.27788(10) 0.0257(3) Uani 1 1 d .
H14A H 0.4637 -0.0690 0.2115 0.031 Uiso 1 1 calc R
H14B H 0.4386 0.0694 0.2664 0.031 Uiso 1 1 calc R
C9 C 0.01382(17) 0.15507(14) 0.14820(10) 0.0253(3) Uani 1 1 d .
C1 C -0.00138(17) 0.00765(14) 0.15119(10) 0.0250(3) Uani 1 1 d .
C12 C 0.13710(18) -0.14394(14) 0.22603(11) 0.0279(3) Uani 1 1 d .
H12A H 0.1341 -0.1947 0.1569 0.033 Uiso 1 1 calc R
H12B H 0.0387 -0.2026 0.2473 0.033 Uiso 1 1 calc R
C17 C 0.77544(19) 0.11370(17) 0.33506(12) 0.0330(3) Uani 1 1 d .
H17 H 0.7693 0.0718 0.2619 0.040 Uiso 1 1 calc R
C10 C -0.12153(18) 0.17654(17) 0.07834(11) 0.0295(3) Uani 1 1 d .
C4 C -0.26758(19) 0.05342(19) 0.01629(11) 0.0349(3) Uani 1 1 d .
H4 H -0.3581 0.0672 -0.0279 0.042 Uiso 1 1 calc R
C13 C 0.30258(18) -0.11956(14) 0.30825(10) 0.0264(3) Uani 1 1 d .
H13 H 0.3130 -0.2151 0.3075 0.032 Uiso 1 1 calc R
C2 C -0.14181(18) -0.10980(16) 0.08825(11) 0.0313(3) Uani 1 1 d .
H2 H -0.1487 -0.2052 0.0897 0.038 Uiso 1 1 calc R
C8 C 0.15804(19) 0.27810(15) 0.21210(11) 0.0303(3) Uani 1 1 d .
H8 H 0.2460 0.2643 0.2588 0.036 Uiso 1 1 calc R
C3 C -0.27622(19) -0.08521(18) 0.02103(12) 0.0365(3) Uani 1 1 d .
H3 H -0.3724 -0.1652 -0.0208 0.044 Uiso 1 1 calc R
C5 C -0.1045(2) 0.32295(18) 0.07271(12) 0.0377(3) Uani 1 1 d .
H5 H -0.1910 0.3393 0.0266 0.045 Uiso 1 1 calc R
C7 C 0.1686(2) 0.41759(17) 0.20545(13) 0.0389(4) Uani 1 1 d .
H7 H 0.2631 0.4982 0.2482 0.047 Uiso 1 1 calc R
C18 C 0.9330(2) 0.1090(2) 0.40880(15) 0.0519(5) Uani 1 1 d .
H18A H 0.9235 0.0088 0.4033 0.078 Uiso 1 1 calc R
H18C H 0.9426 0.1510 0.4810 0.078 Uiso 1 1 calc R
H18B H 1.0332 0.1641 0.3890 0.078 Uiso 1 1 calc R
C6 C 0.0367(2) 0.43934(18) 0.13403(14) 0.0440(4) Uani 1 1 d .
H6 H 0.0464 0.5343 0.1287 0.053 Uiso 1 1 calc R
C19 C 0.7790(3) 0.2674(2) 0.3392(2) 0.0580(5) Uani 1 1 d .
H19A H 0.6759 0.2638 0.2913 0.087 Uiso 1 1 calc R
H19C H 0.8768 0.3252 0.3184 0.087 Uiso 1 1 calc R
H19B H 0.7866 0.3112 0.4106 0.087 Uiso 1 1 calc R
H21 H 0.629(3) -0.348(3) 0.292(2) 0.073(7) Uiso 1 1 d .
H16A H 0.610(2) 0.0610(19) 0.4217(15) 0.034(4) Uiso 1 1 d .
H16B H 0.628(2) -0.066(2) 0.3756(14) 0.039(5) Uiso 1 1 d .
H15 H 0.319(3) 0.041(3) 0.4169(18) 0.067(6) Uiso 1 1 d .

loop_
_atom_site_aniso_label
_atom_site_aniso_U_11
_atom_site_aniso_U_22
_atom_site_aniso_U_33
_atom_site_aniso_U_23
_atom_site_aniso_U_13
_atom_site_aniso_U_12
O27 0.0503(6) 0.0303(5) 0.0251(5) 0.0083(4) 0.0127(4) 0.0190(5)
O28 0.0694(8) 0.0257(5) 0.0316(5) 0.0020(4) 0.0221(5) 0.0155(5)
C25 0.0376(7) 0.0251(6) 0.0218(6) 0.0005(5) 0.0053(5) 0.0137(6)
C26 0.0348(7) 0.0263(6) 0.0219(6) 0.0032(5) 0.0050(5) 0.0128(5)
O22 0.0523(7) 0.0356(6) 0.0347(6) 0.0059(4) 0.0162(5) 0.0245(5)
O21 0.0554(7) 0.0477(6) 0.0292(5) 0.0054(5) 0.0125(5) 0.0304(6)
C23 0.0371(8) 0.0265(6) 0.0306(7) 0.0060(5) 0.0156(6) 0.0118(6)
C24 0.0417(8) 0.0305(7) 0.0337(7) 0.0053(6) 0.0159(6) 0.0179(6)
O11 0.0285(5) 0.0232(5) 0.0307(5) 0.0051(4) 0.0003(4) 0.0114(4)
O15 0.0403(6) 0.0320(5) 0.0250(5) 0.0092(4) 0.0115(4) 0.0149(4)
N16 0.0301(6) 0.0316(6) 0.0217(5) 0.0109(5) 0.0093(4) 0.0145(5)
C14 0.0320(7) 0.0308(7) 0.0192(6) 0.0072(5) 0.0069(5) 0.0171(5)
C9 0.0273(7) 0.0303(7) 0.0248(6) 0.0105(5) 0.0122(5) 0.0143(5)
C1 0.0241(6) 0.0296(7) 0.0230(6) 0.0077(5) 0.0074(5) 0.0111(5)
C12 0.0320(7) 0.0221(6) 0.0278(6) 0.0053(5) 0.0050(5) 0.0101(5)
C17 0.0309(7) 0.0448(8) 0.0322(7) 0.0190(6) 0.0158(6) 0.0173(6)
C10 0.0319(7) 0.0421(8) 0.0255(6) 0.0145(6) 0.0144(5) 0.0209(6)
C4 0.0278(7) 0.0555(9) 0.0270(7) 0.0159(6) 0.0082(5) 0.0199(7)
C13 0.0339(7) 0.0233(6) 0.0241(6) 0.0069(5) 0.0066(5) 0.0137(5)
C2 0.0290(7) 0.0303(7) 0.0316(7) 0.0074(6) 0.0072(6) 0.0082(6)
C8 0.0308(7) 0.0291(7) 0.0333(7) 0.0090(6) 0.0107(6) 0.0123(6)
C3 0.0251(7) 0.0453(9) 0.0305(7) 0.0065(6) 0.0027(6) 0.0066(6)
C5 0.0470(9) 0.0489(9) 0.0344(8) 0.0208(7) 0.0164(7) 0.0319(8)
C7 0.0438(9) 0.0287(7) 0.0447(9) 0.0100(6) 0.0149(7) 0.0121(6)
C18 0.0336(9) 0.0812(13) 0.0467(10) 0.0309(9) 0.0138(7) 0.0213(9)
C6 0.0615(11) 0.0349(8) 0.0489(9) 0.0195(7) 0.0215(8) 0.0271(8)
C19 0.0505(11) 0.0441(10) 0.0899(15) 0.0304(10) 0.0346(11) 0.0159(8)

loop_
_atom_type_symbol
_atom_type_description
_atom_type_scat_dispersion_real
_atom_type_scat_dispersion_imag
_atom_type_scat_source
C C 0.0033 0.0016 'International Tables Vol C Tables 4.2.6.8 and 6.1.1.4'
H H 0.0000 0.0000 'International Tables Vol C Tables 4.2.6.8 and 6.1.1.4'
N N 0.0061 0.0033 'International Tables Vol C Tables 4.2.6.8 and 6.1.1.4'
O O 0.0106 0.0060 'International Tables Vol C Tables 4.2.6.8 and 6.1.1.4'

loop_
_geom_angle_atom_site_label_1
_geom_angle_atom_site_label_2
_geom_angle_atom_site_label_3
_geom_angle
_geom_angle_site_symmetry_1
C25 C25 C26 123.09(15) 2_646
C25 C25 H25 118.5 2_646
C26 C25 H25 118.5 .
O28 C26 O27 123.90(13) .
O28 C26 C25 119.22(12) .
O27 C26 C25 116.87(11) .
C23 O21 H21 109.9(15) .
O22 C23 O21 125.24(13) .
O22 C23 C24 123.16(14) .
O21 C23 C24 111.60(12) .
C24 C24 C23 122.54(17) 2_645
C24 C24 H24 118.7 2_645
C23 C24 H24 118.7 .
C1 O11 C12 118.62(10) .
C13 O15 H15 106.8(13) .
C14 N16 C17 113.75(10) .
C14 N16 H16A 109.4(12) .
C17 N16 H16A 110.1(12) .
C14 N16 H16B 108.3(12) .
C17 N16 H16B 110.5(12) .
H16A N16 H16B 104.3(16) .
N16 C14 C13 111.35(10) .
N16 C14 H14A 109.4 .
C13 C14 H14A 109.4 .
N16 C14 H14B 109.4 .
C13 C14 H14B 109.4 .
H14A C14 H14B 108.0 .
C8 C9 C10 119.74(13) .
C8 C9 C1 122.17(12) .
C10 C9 C1 118.09(12) .
O11 C1 C2 124.93(12) .
O11 C1 C9 113.90(11) .
C2 C1 C9 121.17(12) .
O11 C12 C13 106.51(10) .
O11 C12 H12A 110.4 .
C13 C12 H12A 110.4 .
O11 C12 H12B 110.4 .
C13 C12 H12B 110.4 .
H12A C12 H12B 108.6 .
C19 C17 C18 113.08(16) .
C19 C17 N16 110.52(12) .
C18 C17 N16 108.94(12) .
C19 C17 H17 108.1 .
C18 C17 H17 108.1 .
N16 C17 H17 108.1 .
C4 C10 C9 119.69(13) .
C4 C10 C5 122.04(13) .
C9 C10 C5 118.27(14) .
C3 C4 C10 120.27(13) .
C3 C4 H4 119.9 .
C10 C4 H4 119.9 .
O15 C13 C12 111.57(11) .
O15 C13 C14 111.60(11) .
C12 C13 C14 110.11(11) .
O15 C13 H13 107.8 .
C12 C13 H13 107.8 .
C14 C13 H13 107.8 .
C1 C2 C3 119.54(14) .
C1 C2 H2 120.2 .
C3 C2 H2 120.2 .
C7 C8 C9 120.23(14) .
C7 C8 H8 119.9 .
C9 C8 H8 119.9 .
C4 C3 C2 121.22(14) .
C4 C3 H3 119.4 .
C2 C3 H3 119.4 .
C6 C5 C10 120.77(14) .
C6 C5 H5 119.6 .
C10 C5 H5 119.6 .
C8 C7 C6 120.22(15) .
C8 C7 H7 119.9 .
C6 C7 H7 119.9 .
C17 C18 H18A 109.5 .
C17 C18 H18C 109.5 .
H18A C18 H18C 109.5 .
C17 C18 H18B 109.5 .
H18A C18 H18B 109.5 .
H18C C18 H18B 109.5 .
C5 C6 C7 120.74(14) .
C5 C6 H6 119.6 .
C7 C6 H6 119.6 .
C17 C19 H19A 109.5 .
C17 C19 H19C 109.5 .
H19A C19 H19C 109.5 .
C17 C19 H19B 109.5 .
H19A C19 H19B 109.5 .
H19C C19 H19B 109.5 .

loop_
_geom_bond_atom_site_label_1
_geom_bond_atom_site_label_2
_geom_bond_distance
_geom_bond_site_symmetry_2
O27 C26 1.2744(17) .
O28 C26 1.2411(16) .
C25 C25 1.321(3) 2_646
C25 C26 1.4957(19) .
C25 H25 0.9300 .
O22 C23 1.2124(18) .
O21 C23 1.3134(18) .
O21 H21 0.96(3) .
C23 C24 1.4919(19) .
C24 C24 1.309(3) 2_645
C24 H24 0.9300 .
O11 C1 1.3643(16) .
O11 C12 1.4245(15) .
O15 C13 1.4111(16) .
O15 H15 0.98(2) .
N16 C14 1.4842(17) .
N16 C17 1.5116(18) .
N16 H16A 0.864(18) .
N16 H16B 0.91(2) .
C14 C13 1.5201(19) .
C14 H14A 0.9700 .
C14 H14B 0.9700 .
C9 C8 1.414(2) .
C9 C10 1.4187(18) .
C9 C1 1.4290(18) .
C1 C2 1.3684(19) .
C12 C13 1.5175(18) .
C12 H12A 0.9700 .
C12 H12B 0.9700 .
C17 C19 1.508(2) .
C17 C18 1.510(2) .
C17 H17 0.9800 .
C10 C4 1.415(2) .
C10 C5 1.422(2) .
C4 C3 1.361(2) .
C4 H4 0.9300 .
C13 H13 0.9800 .
C2 C3 1.412(2) .
C2 H2 0.9300 .
C8 C7 1.370(2) .
C8 H8 0.9300 .
C3 H3 0.9300 .
C5 C6 1.361(3) .
C5 H5 0.9300 .
C7 C6 1.408(2) .
C7 H7 0.9300 .
C18 H18A 0.9600 .
C18 H18C 0.9600 .
C18 H18B 0.9600 .
C6 H6 0.9300 .
C19 H19A 0.9600 .
C19 H19C 0.9600 .
C19 H19B 0.9600 .

loop_
_geom_torsion_atom_site_label_1
_geom_torsion_atom_site_label_2
_geom_torsion_atom_site_label_3
_geom_torsion_atom_site_label_4
_geom_torsion
_geom_torsion_site_symmetry_1
_geom_torsion_site_symmetry_4
C25 C25 C26 O28 5.9(3) 2_646 .
C25 C25 C26 O27 -174.17(17) 2_646 .
O22 C23 C24 C24 -2.1(3) . 2_645
O21 C23 C24 C24 177.71(19) . 2_645
C17 N16 C14 C13 178.23(11) . .
C12 O11 C1 C2 3.29(19) . .
C12 O11 C1 C9 -176.61(11) . .
C8 C9 C1 O11 0.21(18) . .
C10 C9 C1 O11 -179.78(11) . .
C8 C9 C1 C2 -179.69(13) . .
C10 C9 C1 C2 0.32(19) . .
C1 O11 C12 C13 179.25(11) . .
C14 N16 C17 C19 71.55(17) . .
C14 N16 C17 C18 -163.64(13) . .
C8 C9 C10 C4 -178.53(12) . .
C1 C9 C10 C4 1.46(18) . .
C8 C9 C10 C5 1.90(19) . .
C1 C9 C10 C5 -178.11(12) . .
C9 C10 C4 C3 -2.0(2) . .
C5 C10 C4 C3 177.58(13) . .
O11 C12 C13 O15 67.87(14) . .
O11 C12 C13 C14 -56.62(13) . .
N16 C14 C13 O15 49.71(14) . .
N16 C14 C13 C12 174.18(10) . .
O11 C1 C2 C3 178.52(13) . .
C9 C1 C2 C3 -1.6(2) . .
C10 C9 C8 C7 -1.0(2) . .
C1 C9 C8 C7 178.96(13) . .
C10 C4 C3 C2 0.7(2) . .
C1 C2 C3 C4 1.1(2) . .
C4 C10 C5 C6 179.43(15) . .
C9 C10 C5 C6 -1.0(2) . .
C9 C8 C7 C6 -0.7(2) . .
C10 C5 C6 C7 -0.7(2) . .
C8 C7 C6 C5 1.6(3) . .
